data_7061485
loop_
_publ_author_name
'Tyagi, Nidhi'
'Viji, Mambattakkara'
'Ramaiah, Danaboyina'

_publ_section_title
;
 \m-Oxo-bridged iron(iii) complexes for the selective reduction of
 aromatic ketones catalyzed through base promoted in situ nanoparticle
 formation
;
_journal_issue 23
_journal_name_full 'New Journal of Chemistry'
_journal_page_first 11202
_journal_page_last 11211
_journal_paper_doi 10.1039/D2NJ01053D
_journal_volume 46
_journal_year 2022
_chemical_formula_sum 'C90 H116 Cl5 Fe2 N16 O15'
_chemical_formula_weight 1950.94
_space_group_crystal_system triclinic
_space_group_IT_number 2
_space_group_name_Hall '-P 1'
_space_group_name_H-M_alt 'P -1'
_atom_sites_solution_hydrogens geom
_audit_creation_method SHELXL-2014/7
_audit_update_record
;
2016-12-08 deposited with the CCDC.	2022-05-02 downloaded from the CCDC.
;
_cell_angle_alpha 86.9640(10)
_cell_angle_beta 68.4270(10)
_cell_angle_gamma 66.3200(10)
_cell_formula_units_Z 1
_cell_length_a 13.4221(5)
_cell_length_b 13.5676(5)
_cell_length_c 15.5152(5)
_cell_measurement_temperature 296(2)
_cell_volume 2391.33(15)
_computing_data_collection Bruker
_computing_structure_refinement 'SHELXL-2014/7 (Sheldrick, 2014)'
_diffrn_ambient_temperature 296(2)
_diffrn_measured_fraction_theta_full 0.996
_diffrn_measured_fraction_theta_max 0.995
_diffrn_measurement_device_type 'CCD area detector'
_diffrn_radiation_type MoK\a
_diffrn_radiation_wavelength 0.71073
_diffrn_reflns_av_R_equivalents 0.0272
_diffrn_reflns_av_unetI/netI 0.0289
_diffrn_reflns_Laue_measured_fraction_full 0.996
_diffrn_reflns_Laue_measured_fraction_max 0.995
_diffrn_reflns_limit_h_max 16
_diffrn_reflns_limit_h_min -16
_diffrn_reflns_limit_k_max 17
_diffrn_reflns_limit_k_min -17
_diffrn_reflns_limit_l_max 18
_diffrn_reflns_limit_l_min -19
_diffrn_reflns_number 38716
_diffrn_reflns_point_group_measured_fraction_full 0.996
_diffrn_reflns_point_group_measured_fraction_max 0.995
_diffrn_reflns_theta_full 25.242
_diffrn_reflns_theta_max 26.500
_diffrn_reflns_theta_min 1.420
_exptl_absorpt_coefficient_mu 0.513
_exptl_crystal_density_diffrn 1.355
_exptl_crystal_description block
_exptl_crystal_F_000 1025
_exptl_crystal_size_max 0.250
_exptl_crystal_size_mid 0.150
_exptl_crystal_size_min 0.100
_refine_diff_density_max 0.944
_refine_diff_density_min -0.593
_refine_diff_density_rms 0.159
_refine_ls_extinction_method none
_refine_ls_goodness_of_fit_ref 1.089
_refine_ls_hydrogen_treatment constr
_refine_ls_matrix_type full
_refine_ls_number_parameters 588
_refine_ls_number_reflns 9919
_refine_ls_number_restraints 0
_refine_ls_restrained_S_all 1.089
_refine_ls_R_factor_all 0.0683
_refine_ls_R_factor_gt 0.0469
_refine_ls_shift/su_max 0.016
_refine_ls_shift/su_mean 0.000
_refine_ls_structure_factor_coef Fsqd
_refine_ls_weighting_details 'w=1/[\s^2^(Fo^2^)+(0.0880P)^2^+1.4546P] where P=(Fo^2^+2Fc^2^)/3'
_refine_ls_weighting_scheme calc
_refine_ls_wR_factor_gt 0.1301
_refine_ls_wR_factor_ref 0.1605
_reflns_Friedel_coverage 0.000
_reflns_number_gt 7719
_reflns_number_total 9868
_reflns_threshold_expression 'I > 2\s(I)'
_cod_data_source_file d2nj01053d2.cif
_cod_data_source_block shelx
_cod_depositor_comments 'Adding full bibliography for 7061485.cif.'
_cod_database_code 7061485
_shelx_shelxl_version_number 2014/7
_shelx_space_group_comment
;
The symmetry employed for this shelxl refinement is uniquely defined
by the following loop, which should always be used as a source of
symmetry information in preference to the above space-group names.
They are only intended as comments.
;
_shelx_estimated_absorpt_t_min 0.882
_shelx_estimated_absorpt_t_max 0.950

loop_
_space_group_symop_operation_xyz
'x, y, z'
'-x, -y, -z'

loop_
_atom_site_label
_atom_site_type_symbol
_atom_site_fract_x
_atom_site_fract_y
_atom_site_fract_z
_atom_site_U_iso_or_equiv
_atom_site_adp_type
_atom_site_occupancy
_atom_site_site_symmetry_order
_atom_site_calc_flag
_atom_site_refinement_flags_posn
_atom_site_refinement_flags_adp
_atom_site_refinement_flags_occupancy
_atom_site_disorder_assembly
_atom_site_disorder_group
Fe1 Fe 0.85844(3) 0.49870(3) 0.02767(2) 0.02727(12) Uani 1 1 d . . . . .
Cl1 Cl 0.6531(3) 0.9608(3) -0.08859(19) 0.1078(9) Uani 0.5 1 d . . P . .
Cl2 Cl 0.91101(6) 0.31405(5) 0.02545(6) 0.04456(18) Uani 1 1 d . . . . .
Cl3 Cl 0.42781(9) 0.99032(8) -0.12710(6) 0.0706(3) Uani 1 1 d . . . . .
O1 O 0.4490(3) 0.8306(2) 0.58047(17) 0.0702(7) Uani 1 1 d . . . . .
O2 O 0.6094(3) 0.8620(3) 0.53301(18) 0.0967(11) Uani 1 1 d . . . . .
O3 O 0.5097(3) 0.6948(3) 0.2777(2) 0.0838(9) Uani 1 1 d . . . . .
O4 O 0.3772(4) 0.6387(4) 0.3728(3) 0.1157(13) Uani 1 1 d . . . . .
O5 O 1.0000 0.5000 0.0000 0.0310(5) Uani 1 2 d S . P . .
O6 O -0.0300(5) 0.9148(4) 0.2240(4) 0.162(2) Uani 1 1 d . . . . .
O7 O 0.8732(3) 0.8054(2) -0.46845(18) 0.0937(11) Uani 1 1 d . . . . .
O8 O 0.7844(3) 0.9853(2) -0.45163(16) 0.0721(8) Uani 1 1 d . . . . .
N1 N 0.76706(18) 0.68578(16) 0.03480(14) 0.0298(4) Uani 1 1 d . . . . .
N2 N 0.80612(18) 0.55527(17) 0.16952(14) 0.0331(5) Uani 1 1 d . . . . .
N3 N 0.48609(18) 0.65166(18) 0.09818(16) 0.0353(5) Uani 1 1 d . . . . .
N4 N 0.67125(18) 0.53191(17) 0.06602(14) 0.0309(4) Uani 1 1 d . . . . .
N5 N 0.86731(18) 0.52923(17) -0.11161(14) 0.0318(5) Uani 1 1 d . . . . .
N6 N 0.8634(2) 0.64313(18) -0.22001(15) 0.0355(5) Uani 1 1 d . . . . .
N7 N 0.77016(19) 0.68535(18) 0.27306(15) 0.0366(5) Uani 1 1 d . . . . .
N8 N 0.0732(3) 0.9813(3) 0.1053(2) 0.0728(9) Uani 1 1 d . . . . .
C1 C 0.7872(2) 0.7308(2) 0.10914(17) 0.0340(5) Uani 1 1 d . . . . .
H1A H 0.7265 0.8030 0.1339 0.041 Uiso 1 1 calc R U . . .
H1B H 0.8627 0.7354 0.0836 0.041 Uiso 1 1 calc R U . . .
C2 C 0.7849(2) 0.6578(2) 0.18516(17) 0.0323(5) Uani 1 1 d . . . . .
C3 C 0.7492(3) 0.7906(2) 0.3130(2) 0.0472(7) Uani 1 1 d . . . . .
H3A H 0.7976 0.8205 0.2666 0.057 Uiso 1 1 calc R U . . .
H3B H 0.7738 0.7799 0.3656 0.057 Uiso 1 1 calc R U . . .
C4 C 0.6225(3) 0.8714(3) 0.3453(2) 0.0579(9) Uani 1 1 d . . . . .
H4A H 0.6171 0.9393 0.3679 0.069 Uiso 1 1 calc R U . . .
H4B H 0.5998 0.8842 0.2918 0.069 Uiso 1 1 calc R U . . .
C5 C 0.5349(3) 0.8397(3) 0.4207(2) 0.0559(8) Uani 1 1 d . . . . .
H5A H 0.4565 0.8866 0.4239 0.067 Uiso 1 1 calc R U . . .
H5B H 0.5492 0.7662 0.4031 0.067 Uiso 1 1 calc R U . . .
C6 C 0.5378(3) 0.8454(3) 0.5158(2) 0.0533(8) Uani 1 1 d . . . . .
C7 C 0.4397(4) 0.8336(4) 0.6772(2) 0.0718(11) Uani 1 1 d . . . . .
H7A H 0.4580 0.8915 0.6916 0.086 Uiso 1 1 calc R U . . .
H7B H 0.4945 0.7656 0.6873 0.086 Uiso 1 1 calc R U . . .
C8 C 0.3182(4) 0.8523(5) 0.7375(3) 0.0981(16) Uani 1 1 d . . . . .
H8A H 0.2649 0.9210 0.7287 0.147 Uiso 1 1 calc R U . . .
H8B H 0.3103 0.8522 0.8015 0.147 Uiso 1 1 calc R U . . .
H8C H 0.3001 0.7958 0.7214 0.147 Uiso 1 1 calc R U . . .
C9 C 0.7846(2) 0.5918(2) 0.31775(19) 0.0397(6) Uani 1 1 d . . . . .
C10 C 0.7800(3) 0.5721(3) 0.4079(2) 0.0531(8) Uani 1 1 d . . . . .
H10 H 0.7644 0.6264 0.4513 0.064 Uiso 1 1 calc R U . . .
C11 C 0.7997(3) 0.4683(3) 0.4292(2) 0.0651(10) Uani 1 1 d . . . . .
H11 H 0.7987 0.4515 0.4883 0.078 Uiso 1 1 calc R U . . .
C12 C 0.8216(3) 0.3862(3) 0.3640(3) 0.0631(9) Uani 1 1 d . . . . .
H12 H 0.8333 0.3170 0.3815 0.076 Uiso 1 1 calc R U . . .
C13 C 0.8258(3) 0.4063(3) 0.2752(2) 0.0507(7) Uani 1 1 d . . . . .
H13 H 0.8410 0.3519 0.2322 0.061 Uiso 1 1 calc R U . . .
C14 C 0.8066(2) 0.5109(2) 0.25222(18) 0.0366(6) Uani 1 1 d . . . . .
C15 C 0.6388(2) 0.7247(2) 0.0547(2) 0.0431(7) Uani 1 1 d . . . . .
H15A H 0.5941 0.7787 0.1086 0.052 Uiso 1 1 calc R U . . .
H15B H 0.6225 0.7587 0.0019 0.052 Uiso 1 1 calc R U . . .
C16 C 0.6005(2) 0.6344(2) 0.07260(17) 0.0323(5) Uani 1 1 d . . . . .
C17 C 0.4822(2) 0.5511(2) 0.11020(18) 0.0352(6) Uani 1 1 d . . . . .
C18 C 0.3890(3) 0.5206(3) 0.1364(2) 0.0458(7) Uani 1 1 d . . . . .
H18 H 0.3122 0.5712 0.1498 0.055 Uiso 1 1 calc R U . . .
C19 C 0.4159(3) 0.4116(3) 0.1416(2) 0.0494(7) Uani 1 1 d . . . . .
H19 H 0.3558 0.3881 0.1587 0.059 Uiso 1 1 calc R U . . .
C20 C 0.5307(3) 0.3360(3) 0.1219(2) 0.0444(7) Uani 1 1 d . . . . .
H20 H 0.5453 0.2632 0.1265 0.053 Uiso 1 1 calc R U . . .
C21 C 0.6235(2) 0.3664(2) 0.09583(19) 0.0387(6) Uani 1 1 d . . . . .
H21 H 0.7001 0.3155 0.0826 0.046 Uiso 1 1 calc R U . . .
C22 C 0.5984(2) 0.4760(2) 0.09005(17) 0.0317(5) Uani 1 1 d . . . . .
C23 C 0.3860(2) 0.7551(2) 0.1100(2) 0.0460(7) Uani 1 1 d . . . . .
H23A H 0.3236 0.7409 0.1038 0.055 Uiso 1 1 calc R U . . .
H23B H 0.4098 0.7967 0.0598 0.055 Uiso 1 1 calc R U . . .
C24 C 0.3373(4) 0.8236(3) 0.2022(3) 0.0833(13) Uani 1 1 d . . . . .
H24A H 0.3944 0.8506 0.2015 0.100 Uiso 1 1 calc R U . . .
H24B H 0.2670 0.8859 0.2048 0.100 Uiso 1 1 calc R U . . .
C25 C 0.3080(4) 0.7748(4) 0.2867(3) 0.0947(16) Uani 1 1 d . . . . .
H25A H 0.2631 0.7355 0.2828 0.114 Uiso 1 1 calc R U . . .
H25B H 0.2573 0.8321 0.3379 0.114 Uiso 1 1 calc R U . . .
C26 C 0.4101(4) 0.6985(4) 0.3101(3) 0.0725(11) Uani 1 1 d . . . . .
C27 C 0.8272(2) 0.7130(2) -0.05792(17) 0.0329(5) Uani 1 1 d . . . . .
H27A H 0.9007 0.7135 -0.0618 0.040 Uiso 1 1 calc R U . . .
H27B H 0.7782 0.7842 -0.0681 0.040 Uiso 1 1 calc R U . . .
C28 C 0.8500(2) 0.6293(2) -0.13012(17) 0.0312(5) Uani 1 1 d . . . . .
C29 C 0.8972(2) 0.4713(2) -0.19526(18) 0.0334(5) Uani 1 1 d . . . . .
C30 C 0.8931(2) 0.5428(2) -0.26364(18) 0.0362(6) Uani 1 1 d . . . . .
C31 C 0.9165(3) 0.5096(3) -0.3546(2) 0.0484(7) Uani 1 1 d . . . . .
H31 H 0.9121 0.5580 -0.3992 0.058 Uiso 1 1 calc R U . . .
C32 C 0.9466(3) 0.4019(3) -0.3759(2) 0.0547(8) Uani 1 1 d . . . . .
H32 H 0.9629 0.3767 -0.4363 0.066 Uiso 1 1 calc R U . . .
C33 C 0.9531(3) 0.3293(3) -0.3086(2) 0.0502(7) Uani 1 1 d . . . . .
H33 H 0.9749 0.2567 -0.3257 0.060 Uiso 1 1 calc R U . . .
C34 C 0.9280(2) 0.3625(2) -0.2175(2) 0.0416(6) Uani 1 1 d . . . . .
H34 H 0.9315 0.3139 -0.1730 0.050 Uiso 1 1 calc R U . . .
C35 C 0.8489(3) 0.7431(2) -0.26465(19) 0.0419(6) Uani 1 1 d . . . . .
H35A H 0.9149 0.7280 -0.3236 0.050 Uiso 1 1 calc R U . . .
H35B H 0.8498 0.7957 -0.2252 0.050 Uiso 1 1 calc R U . . .
C36 C 0.7201(3) 0.8983(2) -0.3230(2) 0.0505(8) Uani 1 1 d . . . . .
H36A H 0.6399 0.9339 -0.3200 0.061 Uiso 1 1 calc R U . . .
H36B H 0.7309 0.9443 -0.2847 0.061 Uiso 1 1 calc R U . . .
C37 C 0.8016(3) 0.8883(3) -0.4211(2) 0.0557(8) Uani 1 1 d . . . . .
C38 C 0.8530(5) 0.9871(4) -0.5481(3) 0.1012(18) Uani 1 1 d . . . . .
H38A H 0.9335 0.9342 -0.5647 0.121 Uiso 1 1 calc R U . . .
H38B H 0.8203 0.9697 -0.5885 0.121 Uiso 1 1 calc R U . . .
C39 C 0.8496(8) 1.0947(6) -0.5588(4) 0.160(3) Uani 1 1 d . . . . .
H39A H 0.7693 1.1470 -0.5363 0.241 Uiso 1 1 calc R U . . .
H39B H 0.8877 1.1004 -0.6235 0.241 Uiso 1 1 calc R U . . .
H39C H 0.8895 1.1082 -0.5236 0.241 Uiso 1 1 calc R U . . .
C40 C 0.4652(6) 0.5596(5) 0.4030(5) 0.1123(18) Uani 1 1 d . . . . .
H40A H 0.5337 0.5759 0.3846 0.135 Uiso 1 1 calc R U . . .
H40B H 0.4338 0.5617 0.4704 0.135 Uiso 1 1 calc R U . . .
C41 C 0.4972(6) 0.4550(6) 0.3611(5) 0.137(3) Uani 1 1 d . . . . .
H41A H 0.4288 0.4498 0.3593 0.206 Uiso 1 1 calc R U . . .
H41B H 0.5303 0.4010 0.3970 0.206 Uiso 1 1 calc R U . . .
H41C H 0.5542 0.4438 0.2988 0.206 Uiso 1 1 calc R U . . .
C43 C 0.0455(6) 1.0767(4) 0.1601(5) 0.121(2) Uani 1 1 d . . . . .
H43A H 0.0272 1.0637 0.2244 0.181 Uiso 1 1 calc R U . . .
H43B H -0.0211 1.1351 0.1539 0.181 Uiso 1 1 calc R U . . .
H43C H 0.1116 1.0956 0.1389 0.181 Uiso 1 1 calc R U . . .
C44 C 0.1475(5) 0.9649(6) 0.0080(4) 0.124(2) Uani 1 1 d . . . . .
H44A H 0.2242 0.9570 0.0019 0.186 Uiso 1 1 calc R U . . .
H44B H 0.1140 1.0261 -0.0220 0.186 Uiso 1 1 calc R U . . .
H44C H 0.1537 0.9006 -0.0208 0.186 Uiso 1 1 calc R U . . .
C45 C 0.7362(3) 0.7912(2) -0.2821(2) 0.0435(7) Uani 1 1 d . . . . .
H45A H 0.6702 0.8026 -0.2239 0.052 Uiso 1 1 calc R U . . .
H45B H 0.7373 0.7407 -0.3248 0.052 Uiso 1 1 calc R U . . .
C46 C 0.0323(6) 0.9109(4) 0.1447(4) 0.1068(19) Uani 1 1 d . . . . .
H46 H 0.0546 0.8495 0.1061 0.128 Uiso 1 1 calc R U . . .

loop_
_atom_site_aniso_label
_atom_site_aniso_U_11
_atom_site_aniso_U_22
_atom_site_aniso_U_33
_atom_site_aniso_U_23
_atom_site_aniso_U_13
_atom_site_aniso_U_12
Fe1 0.02632(19) 0.0225(2) 0.03152(19) 0.00323(13) -0.00996(14) -0.00962(15)
Cl1 0.0904(17) 0.121(2) 0.0839(16) 0.0004(15) -0.0227(13) -0.0242(16)
Cl2 0.0371(4) 0.0253(3) 0.0696(5) 0.0067(3) -0.0188(3) -0.0128(3)
Cl3 0.0670(6) 0.0739(6) 0.0570(5) -0.0086(4) -0.0220(4) -0.0151(5)
O1 0.0822(18) 0.091(2) 0.0449(13) 0.0085(12) -0.0215(13) -0.0452(16)
O2 0.088(2) 0.174(4) 0.0465(15) -0.0084(17) -0.0214(14) -0.072(2)
O3 0.090(2) 0.113(3) 0.0614(17) 0.0090(16) -0.0346(16) -0.0497(19)
O4 0.106(3) 0.139(3) 0.128(3) 0.052(3) -0.057(2) -0.068(3)
O5 0.0307(13) 0.0286(13) 0.0330(12) 0.0038(10) -0.0115(10) -0.0119(10)
O6 0.218(6) 0.115(3) 0.117(4) 0.031(3) -0.006(4) -0.089(4)
O7 0.119(3) 0.0510(16) 0.0456(14) -0.0004(12) -0.0035(15) 0.0040(16)
O8 0.104(2) 0.0468(14) 0.0434(13) 0.0099(10) -0.0142(13) -0.0227(14)
N1 0.0325(11) 0.0254(11) 0.0299(10) 0.0039(8) -0.0110(9) -0.0111(9)
N2 0.0314(11) 0.0304(12) 0.0315(11) 0.0044(9) -0.0083(9) -0.0103(9)
N3 0.0276(11) 0.0331(12) 0.0425(12) 0.0002(9) -0.0139(9) -0.0088(9)
N4 0.0290(11) 0.0287(11) 0.0362(11) 0.0041(8) -0.0119(9) -0.0135(9)
N5 0.0350(11) 0.0276(11) 0.0331(11) 0.0030(8) -0.0142(9) -0.0122(9)
N6 0.0404(12) 0.0363(12) 0.0324(11) 0.0071(9) -0.0161(9) -0.0167(10)
N7 0.0350(12) 0.0384(13) 0.0305(11) 0.0004(9) -0.0085(9) -0.0126(10)
N8 0.085(2) 0.064(2) 0.074(2) 0.0106(17) -0.0268(18) -0.0379(19)
C1 0.0410(14) 0.0289(13) 0.0300(12) 0.0011(10) -0.0095(11) -0.0157(11)
C2 0.0291(12) 0.0320(14) 0.0301(12) 0.0016(10) -0.0072(10) -0.0105(11)
C3 0.0581(19) 0.0466(18) 0.0358(14) -0.0037(12) -0.0137(13) -0.0233(15)
C4 0.072(2) 0.0430(18) 0.0381(16) -0.0044(13) -0.0163(15) -0.0077(16)
C5 0.0472(18) 0.064(2) 0.0421(17) -0.0125(15) -0.0163(14) -0.0072(16)
C6 0.0520(19) 0.053(2) 0.0404(16) -0.0084(14) -0.0127(14) -0.0099(16)
C7 0.093(3) 0.072(3) 0.0441(19) 0.0138(17) -0.0249(19) -0.030(2)
C8 0.089(3) 0.122(4) 0.055(2) 0.022(3) -0.015(2) -0.030(3)
C9 0.0347(14) 0.0463(17) 0.0334(13) 0.0068(12) -0.0112(11) -0.0138(13)
C10 0.0526(19) 0.066(2) 0.0377(15) 0.0120(14) -0.0191(14) -0.0202(16)
C11 0.063(2) 0.082(3) 0.0482(19) 0.0293(18) -0.0263(17) -0.026(2)
C12 0.065(2) 0.057(2) 0.061(2) 0.0304(18) -0.0228(18) -0.0235(18)
C13 0.0504(18) 0.0436(18) 0.0518(18) 0.0141(14) -0.0170(14) -0.0165(15)
C14 0.0314(13) 0.0387(15) 0.0346(13) 0.0077(11) -0.0090(11) -0.0131(12)
C15 0.0324(14) 0.0305(14) 0.0636(18) 0.0060(13) -0.0170(13) -0.0113(12)
C16 0.0312(13) 0.0319(14) 0.0339(13) 0.0019(10) -0.0130(10) -0.0121(11)
C17 0.0322(13) 0.0400(15) 0.0347(13) 0.0011(11) -0.0129(11) -0.0156(12)
C18 0.0307(14) 0.0536(19) 0.0547(17) 0.0029(14) -0.0153(13) -0.0191(13)
C19 0.0428(16) 0.061(2) 0.0582(18) 0.0109(15) -0.0194(14) -0.0352(16)
C20 0.0497(17) 0.0434(17) 0.0502(16) 0.0100(13) -0.0205(14) -0.0280(14)
C21 0.0359(14) 0.0366(15) 0.0432(15) 0.0050(12) -0.0152(12) -0.0145(12)
C22 0.0329(13) 0.0350(14) 0.0305(12) 0.0028(10) -0.0119(10) -0.0171(11)
C23 0.0324(14) 0.0404(16) 0.0564(18) 0.0027(13) -0.0178(13) -0.0052(12)
C24 0.065(3) 0.065(3) 0.071(3) -0.013(2) -0.018(2) 0.015(2)
C25 0.070(3) 0.098(4) 0.067(3) -0.022(2) -0.012(2) 0.004(3)
C26 0.073(3) 0.082(3) 0.053(2) -0.014(2) -0.023(2) -0.021(2)
C27 0.0429(14) 0.0281(13) 0.0339(13) 0.0085(10) -0.0177(11) -0.0183(11)
C28 0.0316(13) 0.0333(14) 0.0312(12) 0.0058(10) -0.0146(10) -0.0136(11)
C29 0.0261(12) 0.0349(14) 0.0350(13) -0.0022(10) -0.0105(10) -0.0088(11)
C30 0.0325(13) 0.0360(15) 0.0362(13) 0.0016(11) -0.0126(11) -0.0104(11)
C31 0.0519(18) 0.0506(19) 0.0364(15) 0.0013(13) -0.0156(13) -0.0156(15)
C32 0.0524(19) 0.058(2) 0.0418(16) -0.0119(14) -0.0139(14) -0.0129(16)
C33 0.0458(17) 0.0387(16) 0.0573(19) -0.0131(14) -0.0179(14) -0.0081(14)
C34 0.0369(15) 0.0340(15) 0.0500(16) 0.0004(12) -0.0162(13) -0.0106(12)
C35 0.0516(17) 0.0413(16) 0.0372(14) 0.0134(12) -0.0194(13) -0.0223(14)
C36 0.060(2) 0.0373(16) 0.0391(15) 0.0038(12) -0.0172(14) -0.0068(14)
C37 0.072(2) 0.0404(18) 0.0389(16) 0.0036(13) -0.0200(15) -0.0080(16)
C38 0.156(5) 0.076(3) 0.039(2) 0.0159(19) -0.013(2) -0.040(3)
C39 0.268(10) 0.136(6) 0.072(3) 0.031(4) -0.019(5) -0.121(6)
C40 0.140(5) 0.118(5) 0.113(4) 0.035(4) -0.070(4) -0.069(4)
C41 0.134(6) 0.139(6) 0.107(5) -0.032(4) -0.043(4) -0.024(5)
C43 0.154(6) 0.082(4) 0.140(5) 0.016(3) -0.045(4) -0.072(4)
C44 0.109(4) 0.178(6) 0.079(3) 0.012(4) -0.013(3) -0.072(4)
C45 0.0482(17) 0.0387(16) 0.0424(15) 0.0070(12) -0.0194(13) -0.0148(13)
C46 0.156(5) 0.070(3) 0.091(4) 0.009(3) -0.023(4) -0.063(4)

loop_
_atom_type_symbol
_atom_type_description
_atom_type_scat_dispersion_real
_atom_type_scat_dispersion_imag
_atom_type_scat_source
C C 0.0033 0.0016 'International Tables Vol C Tables 4.2.6.8 and 6.1.1.4'
H H 0.0000 0.0000 'International Tables Vol C Tables 4.2.6.8 and 6.1.1.4'
N N 0.0061 0.0033 'International Tables Vol C Tables 4.2.6.8 and 6.1.1.4'
O O 0.0106 0.0060 'International Tables Vol C Tables 4.2.6.8 and 6.1.1.4'
Cl Cl 0.1484 0.1585 'International Tables Vol C Tables 4.2.6.8 and 6.1.1.4'
Fe Fe 0.3463 0.8444 'International Tables Vol C Tables 4.2.6.8 and 6.1.1.4'

loop_
_geom_angle_atom_site_label_1
_geom_angle_atom_site_label_2
_geom_angle_atom_site_label_3
_geom_angle
_geom_angle_site_symmetry_1
_geom_angle_site_symmetry_3
_geom_angle_publ_flag
O5 Fe1 N2 90.78(6) . . ?
O5 Fe1 N5 90.92(6) . . ?
N2 Fe1 N5 150.67(8) . . ?
O5 Fe1 N4 168.78(6) . . ?
N2 Fe1 N4 85.03(8) . . ?
N5 Fe1 N4 87.72(8) . . ?
O5 Fe1 Cl2 99.35(2) . . ?
N2 Fe1 Cl2 105.11(6) . . ?
N5 Fe1 Cl2 103.49(6) . . ?
N4 Fe1 Cl2 91.79(6) . . ?
O5 Fe1 N1 92.64(5) . . ?
N2 Fe1 N1 75.49(8) . . ?
N5 Fe1 N1 75.18(7) . . ?
N4 Fe1 N1 76.25(7) . . ?
Cl2 Fe1 N1 167.97(6) . . ?
C6 O1 C7 118.3(3) . . ?
C26 O4 C40 117.9(4) . . ?
Fe1 O5 Fe1 180.0 2_765 . ?
C37 O8 C38 117.0(3) . . ?
C27 N1 C1 111.39(19) . . ?
C27 N1 C15 109.9(2) . . ?
C1 N1 C15 111.4(2) . . ?
C27 N1 Fe1 105.53(15) . . ?
C1 N1 Fe1 106.31(14) . . ?
C15 N1 Fe1 112.12(15) . . ?
C2 N2 C14 105.9(2) . . ?
C2 N2 Fe1 115.28(16) . . ?
C14 N2 Fe1 137.60(18) . . ?
C16 N3 C17 106.4(2) . . ?
C16 N3 C23 127.3(2) . . ?
C17 N3 C23 126.3(2) . . ?
C16 N4 C22 105.3(2) . . ?
C16 N4 Fe1 115.31(16) . . ?
C22 N4 Fe1 139.32(17) . . ?
C28 N5 C29 106.1(2) . . ?
C28 N5 Fe1 114.92(16) . . ?
C29 N5 Fe1 138.61(17) . . ?
C28 N6 C30 106.6(2) . . ?
C28 N6 C35 127.8(2) . . ?
C30 N6 C35 125.5(2) . . ?
C2 N7 C9 106.4(2) . . ?
C2 N7 C3 127.5(2) . . ?
C9 N7 C3 126.0(2) . . ?
C46 N8 C43 119.3(4) . . ?
C46 N8 C44 121.9(5) . . ?
C43 N8 C44 118.7(4) . . ?
N1 C1 C2 108.6(2) . . ?
N1 C1 H1A 110.0 . . ?
C2 C1 H1A 110.0 . . ?
N1 C1 H1B 110.0 . . ?
C2 C1 H1B 110.0 . . ?
H1A C1 H1B 108.3 . . ?
N2 C2 N7 113.0(2) . . ?
N2 C2 C1 121.7(2) . . ?
N7 C2 C1 125.1(2) . . ?
N7 C3 C4 113.7(3) . . ?
N7 C3 H3A 108.8 . . ?
C4 C3 H3A 108.8 . . ?
N7 C3 H3B 108.8 . . ?
C4 C3 H3B 108.8 . . ?
H3A C3 H3B 107.7 . . ?
C5 C4 C3 116.0(3) . . ?
C5 C4 H4A 108.3 . . ?
C3 C4 H4A 108.3 . . ?
C5 C4 H4B 108.3 . . ?
C3 C4 H4B 108.3 . . ?
H4A C4 H4B 107.4 . . ?
C6 C5 C4 114.9(3) . . ?
C6 C5 H5A 108.5 . . ?
C4 C5 H5A 108.5 . . ?
C6 C5 H5B 108.5 . . ?
C4 C5 H5B 108.5 . . ?
H5A C5 H5B 107.5 . . ?
O2 C6 O1 123.2(3) . . ?
O2 C6 C5 125.2(3) . . ?
O1 C6 C5 111.6(3) . . ?
O1 C7 C8 107.8(4) . . ?
O1 C7 H7A 110.2 . . ?
C8 C7 H7A 110.2 . . ?
O1 C7 H7B 110.2 . . ?
C8 C7 H7B 110.2 . . ?
H7A C7 H7B 108.5 . . ?
C7 C8 H8A 109.5 . . ?
C7 C8 H8B 109.5 . . ?
H8A C8 H8B 109.5 . . ?
C7 C8 H8C 109.5 . . ?
H8A C8 H8C 109.5 . . ?
H8B C8 H8C 109.5 . . ?
N7 C9 C10 131.6(3) . . ?
N7 C9 C14 106.1(2) . . ?
C10 C9 C14 122.3(3) . . ?
C11 C10 C9 116.4(3) . . ?
C11 C10 H10 121.8 . . ?
C9 C10 H10 121.8 . . ?
C10 C11 C12 122.0(3) . . ?
C10 C11 H11 119.0 . . ?
C12 C11 H11 119.0 . . ?
C13 C12 C11 121.3(3) . . ?
C13 C12 H12 119.3 . . ?
C11 C12 H12 119.3 . . ?
C12 C13 C14 117.6(3) . . ?
C12 C13 H13 121.2 . . ?
C14 C13 H13 121.2 . . ?
C13 C14 N2 130.9(3) . . ?
C13 C14 C9 120.5(3) . . ?
N2 C14 C9 108.6(2) . . ?
C16 C15 N1 111.5(2) . . ?
C16 C15 H15A 109.3 . . ?
N1 C15 H15A 109.3 . . ?
C16 C15 H15B 109.3 . . ?
N1 C15 H15B 109.3 . . ?
H15A C15 H15B 108.0 . . ?
N4 C16 N3 113.5(2) . . ?
N4 C16 C15 124.6(2) . . ?
N3 C16 C15 121.9(2) . . ?
N3 C17 C18 131.4(3) . . ?
N3 C17 C22 106.2(2) . . ?
C18 C17 C22 122.4(3) . . ?
C19 C18 C17 116.6(3) . . ?
C19 C18 H18 121.7 . . ?
C17 C18 H18 121.7 . . ?
C18 C19 C20 121.8(3) . . ?
C18 C19 H19 119.1 . . ?
C20 C19 H19 119.1 . . ?
C21 C20 C19 121.6(3) . . ?
C21 C20 H20 119.2 . . ?
C19 C20 H20 119.2 . . ?
C20 C21 C22 117.7(3) . . ?
C20 C21 H21 121.2 . . ?
C22 C21 H21 121.2 . . ?
C21 C22 N4 131.5(2) . . ?
C21 C22 C17 120.0(2) . . ?
N4 C22 C17 108.6(2) . . ?
N3 C23 C24 115.1(3) . . ?
N3 C23 H23A 108.5 . . ?
C24 C23 H23A 108.5 . . ?
N3 C23 H23B 108.5 . . ?
C24 C23 H23B 108.5 . . ?
H23A C23 H23B 107.5 . . ?
C25 C24 C23 118.6(4) . . ?
C25 C24 H24A 107.7 . . ?
C23 C24 H24A 107.7 . . ?
C25 C24 H24B 107.7 . . ?
C23 C24 H24B 107.7 . . ?
H24A C24 H24B 107.1 . . ?
C24 C25 C26 116.0(4) . . ?
C24 C25 H25A 108.3 . . ?
C26 C25 H25A 108.3 . . ?
C24 C25 H25B 108.3 . . ?
C26 C25 H25B 108.3 . . ?
H25A C25 H25B 107.4 . . ?
O3 C26 O4 123.9(4) . . ?
O3 C26 C25 125.5(5) . . ?
O4 C26 C25 110.5(4) . . ?
N1 C27 C28 108.1(2) . . ?
N1 C27 H27A 110.1 . . ?
C28 C27 H27A 110.1 . . ?
N1 C27 H27B 110.1 . . ?
C28 C27 H27B 110.1 . . ?
H27A C27 H27B 108.4 . . ?
N5 C28 N6 112.8(2) . . ?
N5 C28 C27 121.1(2) . . ?
N6 C28 C27 126.0(2) . . ?
C34 C29 N5 131.3(3) . . ?
C34 C29 C30 120.4(2) . . ?
N5 C29 C30 108.3(2) . . ?
C31 C30 N6 131.8(3) . . ?
C31 C30 C29 122.2(3) . . ?
N6 C30 C29 106.1(2) . . ?
C32 C31 C30 117.0(3) . . ?
C32 C31 H31 121.5 . . ?
C30 C31 H31 121.5 . . ?
C31 C32 C33 121.3(3) . . ?
C31 C32 H32 119.3 . . ?
C33 C32 H32 119.3 . . ?
C34 C33 C32 121.8(3) . . ?
C34 C33 H33 119.1 . . ?
C32 C33 H33 119.1 . . ?
C33 C34 C29 117.3(3) . . ?
C33 C34 H34 121.4 . . ?
C29 C34 H34 121.4 . . ?
N6 C35 C45 112.7(2) . . ?
N6 C35 H35A 109.1 . . ?
C45 C35 H35A 109.1 . . ?
N6 C35 H35B 109.1 . . ?
C45 C35 H35B 109.1 . . ?
H35A C35 H35B 107.8 . . ?
C37 C36 C45 114.5(3) . . ?
C37 C36 H36A 108.6 . . ?
C45 C36 H36A 108.6 . . ?
C37 C36 H36B 108.6 . . ?
C45 C36 H36B 108.6 . . ?
H36A C36 H36B 107.6 . . ?
O7 C37 O8 123.0(3) . . ?
O7 C37 C36 125.7(3) . . ?
O8 C37 C36 111.2(3) . . ?
C39 C38 O8 107.7(4) . . ?
C39 C38 H38A 110.2 . . ?
O8 C38 H38A 110.2 . . ?
C39 C38 H38B 110.2 . . ?
O8 C38 H38B 110.2 . . ?
H38A C38 H38B 108.5 . . ?
C38 C39 H39A 109.5 . . ?
C38 C39 H39B 109.5 . . ?
H39A C39 H39B 109.5 . . ?
C38 C39 H39C 109.5 . . ?
H39A C39 H39C 109.5 . . ?
H39B C39 H39C 109.5 . . ?
C41 C40 O4 108.7(5) . . ?
C41 C40 H40A 109.9 . . ?
O4 C40 H40A 109.9 . . ?
C41 C40 H40B 109.9 . . ?
O4 C40 H40B 109.9 . . ?
H40A C40 H40B 108.3 . . ?
C40 C41 H41A 109.5 . . ?
C40 C41 H41B 109.5 . . ?
H41A C41 H41B 109.5 . . ?
C40 C41 H41C 109.5 . . ?
H41A C41 H41C 109.5 . . ?
H41B C41 H41C 109.5 . . ?
N8 C43 H43A 109.5 . . ?
N8 C43 H43B 109.5 . . ?
H43A C43 H43B 109.5 . . ?
N8 C43 H43C 109.5 . . ?
H43A C43 H43C 109.5 . . ?
H43B C43 H43C 109.5 . . ?
N8 C44 H44A 109.5 . . ?
N8 C44 H44B 109.5 . . ?
H44A C44 H44B 109.5 . . ?
N8 C44 H44C 109.5 . . ?
H44A C44 H44C 109.5 . . ?
H44B C44 H44C 109.5 . . ?
C35 C45 C36 111.5(3) . . ?
C35 C45 H45A 109.3 . . ?
C36 C45 H45A 109.3 . . ?
C35 C45 H45B 109.3 . . ?
C36 C45 H45B 109.3 . . ?
H45A C45 H45B 108.0 . . ?
O6 C46 N8 128.6(5) . . ?
O6 C46 H46 115.7 . . ?
N8 C46 H46 115.7 . . ?

loop_
_geom_bond_atom_site_label_1
_geom_bond_atom_site_label_2
_geom_bond_distance
_geom_bond_site_symmetry_2
_geom_bond_publ_flag
Fe1 O5 1.7947(3) . ?
Fe1 N2 2.130(2) . ?
Fe1 N5 2.147(2) . ?
Fe1 N4 2.211(2) . ?
Fe1 Cl2 2.3123(7) . ?
Fe1 N1 2.321(2) . ?
O1 C6 1.326(4) . ?
O1 C7 1.461(4) . ?
O2 C6 1.190(4) . ?
O3 C26 1.223(5) . ?
O4 C26 1.300(6) . ?
O4 C40 1.449(7) . ?
O5 Fe1 1.7947(3) 2_765 ?
O6 C46 1.196(6) . ?
O7 C37 1.196(4) . ?
O8 C37 1.334(4) . ?
O8 C38 1.445(4) . ?
N1 C27 1.479(3) . ?
N1 C1 1.488(3) . ?
N1 C15 1.495(3) . ?
N2 C2 1.320(3) . ?
N2 C14 1.389(3) . ?
N3 C16 1.357(3) . ?
N3 C17 1.387(3) . ?
N3 C23 1.463(3) . ?
N4 C16 1.315(3) . ?
N4 C22 1.403(3) . ?
N5 C28 1.317(3) . ?
N5 C29 1.391(3) . ?
N6 C28 1.352(3) . ?
N6 C30 1.390(3) . ?
N6 C35 1.464(3) . ?
N7 C2 1.355(3) . ?
N7 C9 1.391(4) . ?
N7 C3 1.465(4) . ?
N8 C46 1.304(6) . ?
N8 C43 1.426(6) . ?
N8 C44 1.440(6) . ?
C1 C2 1.499(3) . ?
C1 H1A 0.9700 . ?
C1 H1B 0.9700 . ?
C3 C4 1.510(5) . ?
C3 H3A 0.9700 . ?
C3 H3B 0.9700 . ?
C4 C5 1.509(5) . ?
C4 H4A 0.9700 . ?
C4 H4B 0.9700 . ?
C5 C6 1.497(4) . ?
C5 H5A 0.9700 . ?
C5 H5B 0.9700 . ?
C7 C8 1.473(6) . ?
C7 H7A 0.9700 . ?
C7 H7B 0.9700 . ?
C8 H8A 0.9600 . ?
C8 H8B 0.9600 . ?
C8 H8C 0.9600 . ?
C9 C10 1.394(4) . ?
C9 C14 1.401(4) . ?
C10 C11 1.370(5) . ?
C10 H10 0.9300 . ?
C11 C12 1.410(6) . ?
C11 H11 0.9300 . ?
C12 C13 1.375(5) . ?
C12 H12 0.9300 . ?
C13 C14 1.388(4) . ?
C13 H13 0.9300 . ?
C15 C16 1.486(4) . ?
C15 H15A 0.9700 . ?
C15 H15B 0.9700 . ?
C17 C18 1.387(4) . ?
C17 C22 1.402(4) . ?
C18 C19 1.380(5) . ?
C18 H18 0.9300 . ?
C19 C20 1.392(4) . ?
C19 H19 0.9300 . ?
C20 C21 1.382(4) . ?
C20 H20 0.9300 . ?
C21 C22 1.393(4) . ?
C21 H21 0.9300 . ?
C23 C24 1.517(5) . ?
C23 H23A 0.9700 . ?
C23 H23B 0.9700 . ?
C24 C25 1.433(7) . ?
C24 H24A 0.9700 . ?
C24 H24B 0.9700 . ?
C25 C26 1.505(6) . ?
C25 H25A 0.9700 . ?
C25 H25B 0.9700 . ?
C27 C28 1.496(3) . ?
C27 H27A 0.9700 . ?
C27 H27B 0.9700 . ?
C29 C34 1.389(4) . ?
C29 C30 1.401(4) . ?
C30 C31 1.386(4) . ?
C31 C32 1.373(5) . ?
C31 H31 0.9300 . ?
C32 C33 1.399(5) . ?
C32 H32 0.9300 . ?
C33 C34 1.382(4) . ?
C33 H33 0.9300 . ?
C34 H34 0.9300 . ?
C35 C45 1.509(4) . ?
C35 H35A 0.9700 . ?
C35 H35B 0.9700 . ?
C36 C37 1.486(4) . ?
C36 C45 1.520(4) . ?
C36 H36A 0.9700 . ?
C36 H36B 0.9700 . ?
C38 C39 1.445(7) . ?
C38 H38A 0.9700 . ?
C38 H38B 0.9700 . ?
C39 H39A 0.9600 . ?
C39 H39B 0.9600 . ?
C39 H39C 0.9600 . ?
C40 C41 1.421(8) . ?
C40 H40A 0.9700 . ?
C40 H40B 0.9700 . ?
C41 H41A 0.9600 . ?
C41 H41B 0.9600 . ?
C41 H41C 0.9600 . ?
C43 H43A 0.9600 . ?
C43 H43B 0.9600 . ?
C43 H43C 0.9600 . ?
C44 H44A 0.9600 . ?
C44 H44B 0.9600 . ?
C44 H44C 0.9600 . ?
C45 H45A 0.9700 . ?
C45 H45B 0.9700 . ?
C46 H46 0.9300 . ?
